data_2105646
loop_
_publ_author_name
'G\"orbitz, Carl Henrik'

_publ_section_title
;
 What is the best crystal size for collection of X-ray data? Refinement of
 the structure of glycyl-<small>L</small>-serine based on data from a very
 large crystal
;
_journal_issue 6
_journal_name_full 'Acta Crystallographica Section B'
_journal_page_first 1090
_journal_page_last 1098
_journal_paper_doi 10.1107/S0108768199008721
_journal_volume 55
_journal_year 1999
_chemical_formula_sum 'C5 H10 N2 O4'
_chemical_formula_weight 162.15
_chemical_name_systematic
;
 Glycyl-L-serine
;
_space_group_IT_number 19
_symmetry_cell_setting orthorhombic
_symmetry_space_group_name_Hall 'P 2ac 2ab'
_symmetry_space_group_name_H-M 'P 21 21 21'
_audit_creation_method SHELXL-97
_cell_angle_alpha 90.00
_cell_angle_beta 90.00
_cell_angle_gamma 90.00
_cell_formula_units_Z 4
_cell_length_a 7.275(2)
_cell_length_b 9.097(3)
_cell_length_c 10.507(3)
_cell_measurement_reflns_used 8192
_cell_measurement_temperature 150(2)
_cell_measurement_theta_max 35
_cell_measurement_theta_min 2
_cell_volume 695.4(4)
_computing_cell_refinement 'SAINT (Siemens, 1995)'
_computing_data_collection 'SMART (Siemens, 1995)'
_computing_data_reduction 'SAINT (Siemens, 1995)'
_computing_molecular_graphics 'SHELXTL (Sheldrick, 1997)'
_computing_publication_material 'SHELXTL (Sheldrick, 1997)'
_computing_structure_refinement 'SHELXTL (Sheldrick, 1997)'
_computing_structure_solution 'SHELXTL (Sheldrick, 1997)'
_diffrn_ambient_temperature 150(2)
_diffrn_detector_area_resol_mean 8.3
_diffrn_measured_fraction_theta_full .994
_diffrn_measured_fraction_theta_max .994
_diffrn_measurement_device_type 'Siemens SMART CCD diffractometer'
_diffrn_measurement_method 'Sets of exposures each taken over 0.6\% \w rotation'
_diffrn_radiation_monochromator graphite
_diffrn_radiation_source 'fine-focus sealed tube'
_diffrn_radiation_type MoK\a
_diffrn_radiation_wavelength .71073
_diffrn_reflns_av_R_equivalents .0276
_diffrn_reflns_av_sigmaI/netI .0192
_diffrn_reflns_limit_h_max 16
_diffrn_reflns_limit_h_min -16
_diffrn_reflns_limit_k_max 20
_diffrn_reflns_limit_k_min -17
_diffrn_reflns_limit_l_max 24
_diffrn_reflns_limit_l_min -20
_diffrn_reflns_number 28701
_diffrn_reflns_theta_full 55.07
_diffrn_reflns_theta_max 55.07
_diffrn_reflns_theta_min 2.96
_diffrn_standards_decay_% None
_exptl_absorpt_coefficient_mu .134
_exptl_absorpt_correction_T_max .9004
_exptl_absorpt_correction_T_min .7570
_exptl_absorpt_correction_type empirical
_exptl_absorpt_process_details 'SADABS (Sheldrick, 1996)'
_exptl_crystal_colour Colourless
_exptl_crystal_density_diffrn 1.549
_exptl_crystal_density_method 'not measured'
_exptl_crystal_description 'Distorted bipyramid'
_exptl_crystal_F_000 344
_exptl_crystal_size_max 2.20
_exptl_crystal_size_mid 2.00
_exptl_crystal_size_min .80
_refine_diff_density_max .378
_refine_diff_density_min -.341
_refine_ls_extinction_coef .095(8)
_refine_ls_extinction_method SHELXL
_refine_ls_goodness_of_fit_ref 1.190
_refine_ls_hydrogen_treatment refall
_refine_ls_matrix_type full
_refine_ls_number_parameters 141
_refine_ls_number_reflns 8814
_refine_ls_number_restraints 0
_refine_ls_restrained_S_all 1.190
_refine_ls_R_factor_all .0364
_refine_ls_R_factor_gt .0315
_refine_ls_shift/su_max .003
_refine_ls_shift/su_mean .000
_refine_ls_structure_factor_coef Fsqd
_refine_ls_weighting_details 'calc w=1/[\s^2^(Fo^2^)+(0.0405P)^2^+0.0338P] where P=(Fo^2^+2Fc^2^)/3'
_refine_ls_weighting_scheme calc
_refine_ls_wR_factor_ref .0848
_reflns_number_gt 8233
_reflns_number_total 8814
_reflns_threshold_expression >2sigma(I)
_cod_data_source_file os0029.cif
_cod_data_source_block glyser-1a
_cod_depositor_comments
;
The following automatic conversions were performed:

'_symmetry_cell_setting' value 'Orthorhombic' changed to
'orthorhombic' according to
/home/saulius/struct/CIF-dictionaries/cif_core.dic dictionary named
'cif_core.dic' version 2.4.2 from
2011-04-26.

'_exptl_absorpt_correction_type' value 'Empirical'
changed to 'empirical' according to
/home/saulius/struct/CIF-dictionaries/cif_core.dic dictionary named
'cif_core.dic' version 2.4.2 from 2011-04-26.

Automatic conversion script
Id: cif_fix_values 1891 2012-01-12 08:04:46Z andrius 
;
_cod_original_sg_symbol_H-M P2~1~2~1~2~1~
_cod_database_code 2105646

loop_
_symmetry_equiv_pos_as_xyz
'x, y, z'
'-x+1/2, -y, z+1/2'
'-x, y+1/2, -z+1/2'
'x+1/2, -y+1/2, -z'

loop_
_atom_site_label
_atom_site_fract_x
_atom_site_fract_y
_atom_site_fract_z
_atom_site_U_iso_or_equiv
_atom_site_adp_type
_atom_site_calc_flag
_atom_site_occupancy
_atom_site_type_symbol
O1 .41575(4) .21348(3) .80986(3) .01216(4) Uani d 1 O
O2 .45819(5) .53828(4) .44765(3) .01565(5) Uani d 1 O
O3 .28691(6) .35987(4) .35851(3) .01869(6) Uani d 1 O
O4 .10414(5) .56305(4) .63266(3) .01561(5) Uani d 1 O
H5 .135(2) .5889(17) .7066(14) .028(3) Uiso d 1 H
N1 .66989(5) .32446(4) .97896(3) .01236(4) Uani d 1 N
H1 .778(2) .3469(16) 1.0050(13) .027(3) Uiso d 1 H
H2 .5798(18) .3657(14) 1.0326(12) .021(2) Uiso d 1 H
H3 .6459(17) .2283(13) .9776(11) .018(2) Uiso d 1 H
N2 .44814(4) .40815(3) .67533(3) .01108(4) Uani d 1 N
H4 .4958(17) .4914(14) .6639(11) .016(2) Uiso d 1 H
C1 .65614(5) .39030(4) .85066(4) .01352(5) Uani d 1 C
H11 .759(2) .3699(16) .8040(14) .034(3) Uiso d 1 H
H12 .643(2) .4898(16) .8566(14) .027(3) Uiso d 1 H
C2 .49269(4) .32971(3) .77765(3) .00922(4) Uani d 1 C
C3 .31182(5) .36013(4) .58322(3) .01052(4) Uani d 1 C
H31 .3115(17) .2520(12) .5764(12) .018(2) Uiso d 1 H
C4 .11798(5) .40679(5) .62413(4) .01388(5) Uani d 1 C
H41 .0252(19) .3688(15) .5603(13) .025(3) Uiso d 1 H
H42 .0814(18) .3613(14) .7065(12) .021(2) Uiso d 1 H
C5 .35831(5) .42538(4) .45173(3) .01097(4) Uani d 1 C

loop_
_atom_site_aniso_label
_atom_site_aniso_U_11
_atom_site_aniso_U_22
_atom_site_aniso_U_33
_atom_site_aniso_U_12
_atom_site_aniso_U_13
_atom_site_aniso_U_23
O1 .01436(9) .01068(8) .01146(8) -.00132(6) -.00084(7) .00263(6)
O2 .02048(11) .01466(9) .01181(9) -.00636(8) .00102(8) .00076(7)
O3 .02823(15) .01872(11) .00911(8) -.00806(11) -.00346(9) .00002(8)
O4 .01762(10) .01747(10) .01174(9) .00501(8) -.00219(7) -.00092(8)
N1 .01398(9) .01281(9) .01030(8) .00244(7) -.00345(7) -.00073(7)
N2 .01337(9) .01006(8) .00980(8) -.00119(7) -.00266(7) .00217(6)
C1 .01285(10) .01604(12) .01168(10) -.00293(9) -.00251(8) .00181(8)
C2 .00989(8) .00963(8) .00815(8) .00066(7) -.00038(6) .00056(7)
C3 .01356(10) .00944(8) .00856(8) -.00081(7) -.00136(7) .00068(7)
C4 .01220(10) .01681(12) .01262(10) -.00213(9) -.00075(8) .00065(9)
C5 .01422(10) .01047(9) .00823(8) -.00049(7) -.00032(7) .00034(7)

loop_
_atom_type_symbol
_atom_type_description
_atom_type_scat_dispersion_real
_atom_type_scat_dispersion_imag
_atom_type_scat_source
C C .0033 .0016 'International Tables Vol C Tables 4.2.6.8 and 6.1.1.4'
H H .0000 .0000 'International Tables Vol C Tables 4.2.6.8 and 6.1.1.4'
N N .0061 .0033 'International Tables Vol C Tables 4.2.6.8 and 6.1.1.4'
O O .0106 .0060 'International Tables Vol C Tables 4.2.6.8 and 6.1.1.4'

loop_
_geom_angle_atom_site_label_1
_geom_angle_atom_site_label_2
_geom_angle_atom_site_label_3
_geom_angle
_geom_angle_publ_flag
C4 O4 H5 108.5(10) ?
C1 N1 H1 104.8(10) ?
C1 N1 H2 109.7(8) ?
H1 N1 H2 110.7(12) ?
C1 N1 H3 111.7(8) ?
H1 N1 H3 114.7(12) ?
H2 N1 H3 105.3(12) ?
C2 N2 C3 122.91(3) yes
C2 N2 H4 119.8(8) ?
C3 N2 H4 117.2(8) ?
N1 C1 C2 111.50(3) yes
N1 C1 H11 110.6(9) ?
C2 C1 H11 107.2(10) ?
N1 C1 H12 110.3(9) ?
C2 C1 H12 108.2(10) ?
H11 C1 H12 109.0(14) ?
O1 C2 N2 124.50(3) ?
O1 C2 C1 121.58(3) ?
N2 C2 C1 113.84(3) yes
N2 C3 C4 110.96(3) ?
N2 C3 C5 109.35(3) yes
C4 C3 C5 110.26(3) ?
N2 C3 H31 110.5(7) ?
C4 C3 H31 107.1(7) ?
C5 C3 H31 108.6(7) ?
O4 C4 C3 110.97(3) ?
O4 C4 H41 109.5(8) ?
C3 C4 H41 109.5(8) ?
O4 C4 H42 109.9(7) ?
C3 C4 H42 112.0(7) ?
H41 C4 H42 104.8(11) ?
O3 C5 O2 126.73(4) ?
O3 C5 C3 115.12(4) yes
O2 C5 C3 118.13(3) yes

loop_
_geom_bond_atom_site_label_1
_geom_bond_atom_site_label_2
_geom_bond_distance
_geom_bond_publ_flag
O1 C2 1.2433(5) yes
O2 C5 1.2589(5) yes
O3 C5 1.2587(5) yes
O4 C4 1.4279(7) yes
O4 H5 .842(15) ?
N1 C1 1.4784(6) yes
N1 H1 .861(15) yes
N1 H2 .942(13) yes
N1 H3 .892(12) yes
N2 C2 1.3304(5) yes
N2 C3 1.4530(5) yes
N2 H4 .842(13) ?
C1 C2 1.5187(6) yes
C1 H11 .912(16) ?
C1 H12 .913(15) ?
C3 C4 1.5342(6) yes
C3 C5 1.5413(6) yes
C3 H31 .986(11) ?
C4 H41 1.012(13) ?
C4 H42 .996(13) ?

loop_
_geom_torsion_atom_site_label_1
_geom_torsion_atom_site_label_2
_geom_torsion_atom_site_label_3
_geom_torsion_atom_site_label_4
_geom_torsion
_geom_torsion_publ_flag
C3 N2 C2 O1 -4.87(5) ?
N1 C1 C2 O1 -17.92(5) ?
N1 C1 C2 N2 165.10(3) yes
C1 C2 N2 C3 172.01(3) yes
C2 N2 C3 C4 86.47(4) ?
C2 N2 C3 C5 -151.69(3) yes
C5 C3 C4 O4 -60.18(4) ?
N2 C3 C5 O3 159.79(4) ?
C4 C3 C5 O3 -77.95(5) ?
N2 C3 C5 O2 -21.73(5) yes
N2 C3 C4 O4 61.13(4) yes
C4 C3 C5 O2 100.53(4) ?
